data_4105632
loop_
_publ_author_name
'Kai Sun'
'Yan Li'
'Tao Xiong'
'Jingping Zhang'
'Qian Zhang'

_publ_section_title
;
 Palladium-Catalyzed C-H Aminations of Anilides with
 N-Fluorobenzenesulfonimide
;
_journal_name_full 'Journal of the American Chemical Society'
_journal_page_first 1694
_journal_page_last 1697
_journal_paper_doi 10.1021/ja1101695
_journal_volume 133
_journal_year 2011
_chemical_formula_sum 'C2.94 H3.29 N0.24 O0.71 S0.24'
_chemical_formula_weight 60.780
_space_group_IT_number 2
_symmetry_Int_Tables_number 2
_symmetry_space_group_name_Hall '-P 1'
_symmetry_space_group_name_H-M 'P -1'
_audit_creation_date 10-11-02
_audit_creation_method 'Created with Diamond (www.crystalimpact.com)'
_audit_update_record 10-11-02
_cell_angle_alpha 109.146(4)
_cell_angle_beta 92.134(4)
_cell_angle_gamma 110.320(5)
_cell_formula_units_Z 17
_cell_length_a 10.0399(6)
_cell_length_b 10.9768(5)
_cell_length_c 13.4457(6)
_cell_volume 1293.47(13)
_refine_ls_R_factor_all 0.108
_cod_data_source_file ja1101695_si_002.cif
_cod_data_source_block p-1
_cod_original_cell_volume 1293.5(1)
_cod_original_sg_symbol_Hall -P_1
_cod_database_code 4105632

loop_
_symmetry_equiv_pos_as_xyz
'x, y, z'
'-x, -y, -z'

loop_
_atom_site_aniso_label
_atom_site_aniso_U_11
_atom_site_aniso_U_22
_atom_site_aniso_U_33
_atom_site_aniso_U_12
_atom_site_aniso_U_13
_atom_site_aniso_U_23
C1 0.0459(16) 0.0524(14) 0.0482(14) 0.0274(13) 0.0109(12) 0.0218(11)
C2 0.0639(19) 0.0785(18) 0.0612(17) 0.0353(15) 0.0081(14) 0.0311(14)
C3 0.092(3) 0.112(3) 0.087(2) 0.054(2) 0.024(2) 0.070(2)
C4 0.085(3) 0.089(2) 0.137(3) 0.044(2) 0.040(2) 0.078(2)
C5 0.072(2) 0.0596(17) 0.110(2) 0.0269(16) 0.0133(19) 0.0406(17)
C6 0.0606(19) 0.0537(15) 0.0693(17) 0.0270(14) 0.0067(14) 0.0220(14)
C7 0.0513(16) 0.0492(14) 0.0404(13) 0.0201(12) 0.0016(12) 0.0165(10)
C8 0.112(3) 0.0846(19) 0.0594(16) 0.0611(19) 0.0313(17) 0.0376(15)
C9 0.121(3) 0.131(3) 0.085(2) 0.079(2) 0.056(2) 0.071(2)
C10 0.079(2) 0.100(2) 0.103(2) 0.038(2) 0.028(2) 0.074(2)
C11 0.068(2) 0.0624(17) 0.091(2) 0.0242(16) 0.0035(18) 0.0390(16)
C12 0.0603(18) 0.0539(15) 0.0571(15) 0.0233(14) 0.0058(13) 0.0212(12)
C13 0.0463(15) 0.0434(13) 0.0352(12) 0.0186(11) 0.0041(11) 0.0123(10)
C14 0.0534(16) 0.0379(12) 0.0448(13) 0.0129(11) 0.0095(12) 0.0166(10)
C15 0.0530(16) 0.0445(13) 0.0398(13) 0.0149(12) 0.0113(11) 0.0170(11)
C16 0.0540(16) 0.0402(13) 0.0403(13) 0.0154(12) 0.0054(11) 0.0125(10)
C17 0.0610(17) 0.0373(12) 0.0436(13) 0.0096(12) 0.0070(12) 0.0146(11)
C18 0.0558(17) 0.0471(14) 0.0419(13) 0.0152(12) 0.0118(12) 0.0193(11)
C19 0.104(3) 0.0608(18) 0.0651(17) 0.0171(18) 0.0314(17) 0.0334(14)
C20 0.145(4) 0.121(3) 0.117(3) 0.052(3) 0.023(3) 0.068(2)
C21 0.0639(18) 0.0499(15) 0.0494(14) 0.0272(13) 0.0119(13) 0.0208(12)
C22 0.0561(17) 0.0430(13) 0.0519(14) 0.0236(12) 0.0142(12) 0.0130(11)
C23 0.084(3) 0.117(3) 0.097(2) 0.044(2) 0.035(2) 0.016(2)
C24 0.219(4) 0.133(3) 0.0433(16) 0.127(3) 0.017(2) 0.0186(17)
C25 0.125(3) 0.0650(19) 0.093(2) -0.0103(19) 0.037(2) -0.0062(17)
N1 0.0549(13) 0.0453(10) 0.0355(10) 0.0255(10) 0.0036(9) 0.0100(8)
N2 0.0796(16) 0.0397(11) 0.0410(11) 0.0165(10) 0.016(1) 0.0141(9)
O1 0.0483(11) 0.0825(12) 0.0625(10) 0.0298(10) 0.0130(9) 0.0294(9)
O2 0.0805(13) 0.0436(9) 0.0546(10) 0.0085(9) -0.0120(9) 0.0088(8)
O3 0.0925(15) 0.0731(11) 0.0499(10) 0.0442(11) 0.0315(10) 0.0248(8)
O4 0.0438(11) 0.0655(10) 0.0807(12) 0.0150(9) 0.0059(9) 0.0251(9)
O5 0.0972(14) 0.0443(9) 0.0523(10) 0.0127(9) 0.0314(10) 0.0193(7)
O6 0.199(2) 0.0668(12) 0.0627(12) 0.0694(15) 0.0439(14) 0.0345(10)
S1 0.0528(4) 0.0473(4) 0.0416(3) 0.0154(3) 0.0011(3) 0.0149(3)
S2 0.0498(4) 0.0525(4) 0.0491(4) 0.0220(3) 0.0138(3) 0.0200(3)

loop_
_atom_site_label
_atom_site_type_symbol
_atom_site_fract_x
_atom_site_fract_y
_atom_site_fract_z
_atom_site_occupancy
_atom_site_symmetry_multiplicity
_atom_site_Wyckoff_symbol
_atom_site_calc_flag
_atom_site_thermal_displace_type
_atom_site_U_iso_or_equiv
C1 C 0.7816(3) 0.1421(2) 0.2466(2) 1.000 2 i d Uani 0.0453(6)
C2 C 0.8359(3) 0.1589(3) 0.3478(2) 1.000 2 i d Uani 0.0641(7)
H2 H 0.9064 0.2433 0.3921 1.000 2 i calc Uiso 0.07700
C3 C 0.7842(4) 0.0487(4) 0.3826(3) 1.000 2 i d Uani 0.0833(9)
H3 H 0.8205 0.0577 0.4504 1.000 2 i calc Uiso 0.10000
C4 C 0.6790(4) -0.0743(4) 0.3164(3) 1.000 2 i d Uani 0.0902(10)
H4 H 0.6443 -0.1486 0.3397 1.000 2 i calc Uiso 0.10800
C5 C 0.6249(3) -0.0891(3) 0.2173(3) 1.000 2 i d Uani 0.0776(8)
H5 H 0.5525 -0.1728 0.1740 1.000 2 i calc Uiso 0.09300
C6 C 0.6765(3) 0.0190(2) 0.1804(2) 1.000 2 i d Uani 0.0599(7)
H6 H 0.6409 0.0086 0.1120 1.000 2 i calc Uiso 0.07200
C7 C 0.6788(2) 0.4385(2) 0.0552(2) 1.000 2 i d Uani 0.0468(6)
C8 C 0.7517(3) 0.3954(3) -0.0249(2) 1.000 2 i d Uani 0.0751(8)
H8 H 0.7589 0.3089 -0.0424 1.000 2 i calc Uiso 0.09000
C9 C 0.8140(4) 0.4817(4) -0.0792(2) 1.000 2 i d Uani 0.094(1)
H9 H 0.8655 0.4542 -0.1324 1.000 2 i calc Uiso 0.11300
C10 C 0.8007(3) 0.6073(3) -0.0551(3) 1.000 2 i d Uani 0.0828(9)
H10 H 0.8423 0.6647 -0.0926 1.000 2 i calc Uiso 0.09900
C11 C 0.7280(3) 0.6484(3) 0.0221(2) 1.000 2 i d Uani 0.0715(8)
H11 H 0.7185 0.7336 0.0369 1.000 2 i calc Uiso 0.08600
C12 C 0.6666(3) 0.5660(2) 0.0806(2) 1.000 2 i d Uani 0.0565(7)
H12 H 0.6185 0.5961 0.1354 1.000 2 i calc Uiso 0.06800
C13 C 0.7578(2) 0.4706(2) 0.3231(2) 1.000 2 i d Uani 0.0418(5)
C14 C 0.6923(2) 0.4333(2) 0.4028(2) 1.000 2 i d Uani 0.0462(6)
H14 H 0.6378 0.3404 0.3910 1.000 2 i calc Uiso 0.05500
C15 C 0.7087(2) 0.5359(2) 0.5002(2) 1.000 2 i d Uani 0.0463(6)
C16 C 0.7874(3) 0.6757(2) 0.5164(2) 1.000 2 i d Uani 0.0462(6)
C17 C 0.8525(3) 0.7106(2) 0.4361(2) 1.000 2 i d Uani 0.0500(6)
H17 H 0.9059 0.8035 0.4470 1.000 2 i calc Uiso 0.06000
C18 C 0.8381(3) 0.6064(2) 0.3385(2) 1.000 2 i d Uani 0.0486(6)
H18 H 0.8829 0.6291 0.2841 1.000 2 i calc Uiso 0.05800
C19 C 0.5806(3) 0.3778(3) 0.5860(2) 1.000 2 i d Uani 0.0772(9)
H19A H 0.5196 0.3180 0.5172 1.000 2 i calc Uiso 0.09300
H19B H 0.5195 0.3797 0.6402 1.000 2 i calc Uiso 0.09300
C20 C 0.6835(5) 0.3196(4) 0.6064(3) 1.000 2 i d Uani 0.1207(13)
H20A H 0.6327 0.2271 0.6055 1.000 2 i calc Uiso 0.18100
H20B H 0.7427 0.3772 0.6751 1.000 2 i calc Uiso 0.18100
H20C H 0.7431 0.3158 0.5522 1.000 2 i calc Uiso 0.18100
C21 C 0.8310(3) 0.9116(2) 0.6486(2) 1.000 2 i d Uani 0.0520(6)
C22 C 0.8241(3) 0.9885(2) 0.7648(2) 1.000 2 i d Uani 0.0499(6)
C23 C 0.6706(3) 0.9796(3) 0.7707(3) 1.000 2 i d Uani 0.1037(11)
H23A H 0.6074 0.8840 0.7522 1.000 2 i calc Uiso 0.15600
H23B H 0.6422 1.0165 0.7216 1.000 2 i calc Uiso 0.15600
H23C H 0.6651 1.0328 0.8420 1.000 2 i calc Uiso 0.15600
C24 C 0.8660(5) 0.9280(3) 0.8414(2) 1.000 2 i d Uani 0.1185(14)
H24A H 0.8023 0.8322 0.8214 1.000 2 i calc Uiso 0.17800
H24B H 0.8590 0.9798 0.9126 1.000 2 i calc Uiso 0.17800
H24C H 0.9633 0.9336 0.8387 1.000 2 i calc Uiso 0.17800
C25 C 0.9216(4) 1.1389(3) 0.7953(2) 1.000 2 i d Uani 0.1163(13)
H25A H 0.9189 1.1896 0.8680 1.000 2 i calc Uiso 0.17400
H25B H 0.8898 1.1777 0.7491 1.000 2 i calc Uiso 0.17400
H25C H 1.0184 1.1455 0.7883 1.000 2 i calc Uiso 0.17400
N1 N 0.7369(2) 0.3617(2) 0.2196(1) 1.000 2 i d Uani 0.0448(5)
N2 N 0.7963(2) 0.7729(2) 0.6187(1) 1.000 2 i d Uani 0.0552(5)
H2' H 0.7682 0.7380 0.6581 1.000 2 i d Uiso 0.08300
O1 O 0.5025(2) 0.3799(2) 0.1844(1) 1.000 2 i d Uani 0.0621(5)
O2 O 0.5554(2) 0.1893(2) 0.0569(1) 1.000 2 i d Uani 0.0670(5)
O3 O 0.8489(2) 0.2232(2) 0.0879(1) 1.000 2 i d Uani 0.0670(5)
O4 O 0.9850(2) 0.3776(2) 0.2686(1) 1.000 2 i d Uani 0.0655(5)
O5 O 0.6486(2) 0.5148(2) 0.5859(1) 1.000 2 i d Uani 0.0677(5)
O6 O 0.8676(3) 0.9721(2) 0.5875(1) 1.000 2 i d Uani 0.1006(8)
S1 S 0.6011(1) 0.3306(1) 0.1259(0) 1.000 2 i d Uani 0.04881(18)
S2 S 0.8532(1) 0.2798(1) 0.2002(0) 1.000 2 i d Uani 0.04914(18)

loop_
_atom_type_symbol
_atom_type_radius_bond
C 1.200
H 1.200
N 1.200
O 1.200
S 1.200
